data_7120168
loop_
_publ_author_name
'Doi, Ryohei'
'Abdullah, Iman'
'Taniguchi, Takahisa'
'Saito, Nozomi'
'Sato, Yoshihiro'

_publ_section_title
;
 Nickel-Catalyzed Hydrocarboxylation of Ynamides with CO2 and H2O:
 Observation of Unexpected Regioselectivity
;
_journal_name_full 'Chem. Commun.'
_journal_paper_doi 10.1039/C7CC03127K
_journal_year 2017
_chemical_formula_moiety 'C22 H28 N O4 S'
_chemical_formula_sum 'C22 H28 N O4 S'
_chemical_formula_weight 402.53
_space_group_crystal_system triclinic
_space_group_IT_number 2
_space_group_name_Hall '-P 1'
_space_group_name_H-M_alt 'P -1'
_symmetry_space_group_name_Hall '-P 1'
_symmetry_space_group_name_H-M 'P -1'
_atom_sites_solution_hydrogens geom
_atom_sites_solution_primary direct
_atom_sites_solution_secondary difmap
_audit_update_record
;
2017-04-23 deposited with the CCDC.
2017-05-22 downloaded from the CCDC.
;
_cell_angle_alpha 104.226(7)
_cell_angle_beta 99.435(7)
_cell_angle_gamma 96.838(7)
_cell_formula_units_Z 2
_cell_length_a 9.3258(3)
_cell_length_b 9.3714(3)
_cell_length_c 12.7379(3)
_cell_measurement_reflns_used 10779
_cell_measurement_temperature 133
_cell_measurement_theta_max 68.25
_cell_measurement_theta_min 3.65
_cell_volume 1049.62(7)
_computing_cell_refinement 'RAPID AUTO'
_computing_data_collection 'RAPID AUTO (Rigaku, ????)'
_computing_data_reduction 'RAPID AUTO'
_computing_molecular_graphics 'CrystalStructure 4.2'
_computing_publication_material 'CrystalStructure 4.2 (Rigaku, 2015)'
_computing_structure_refinement 'SHELXL Version 2014/8 (Sheldrick, 2008)'
_computing_structure_solution 'SIR92 (Altomare, et al., 1994)'
_diffrn_ambient_temperature 133
_diffrn_detector_area_resol_mean 10.000
_diffrn_measured_fraction_theta_full 0.979
_diffrn_measured_fraction_theta_max 0.977
_diffrn_measurement_device_type 'Rigaku R-AXIS RAPID'
_diffrn_measurement_method \w
_diffrn_radiation_type 'Cu K\a'
_diffrn_radiation_wavelength 1.54187
_diffrn_reflns_av_R_equivalents 0.0347
_diffrn_reflns_Laue_measured_fraction_full 0.979
_diffrn_reflns_Laue_measured_fraction_max 0.977
_diffrn_reflns_limit_h_max 10
_diffrn_reflns_limit_h_min -11
_diffrn_reflns_limit_k_max 11
_diffrn_reflns_limit_k_min -11
_diffrn_reflns_limit_l_max 15
_diffrn_reflns_limit_l_min -15
_diffrn_reflns_number 11646
_diffrn_reflns_point_group_measured_fraction_full 0.979
_diffrn_reflns_point_group_measured_fraction_max 0.977
_diffrn_reflns_theta_full 67.687
_diffrn_reflns_theta_max 68.247
_diffrn_reflns_theta_min 3.654
_diffrn_standards_number 0
_exptl_absorpt_coefficient_mu 1.593
_exptl_absorpt_correction_T_max 0.853
_exptl_absorpt_correction_T_min 0.626
_exptl_absorpt_correction_type multi-scan
_exptl_absorpt_process_details 'ABSCOR (Rigaku, 1995)'
_exptl_crystal_colour colorless
_exptl_crystal_density_diffrn 1.274
_exptl_crystal_density_method 'not measured'
_exptl_crystal_description block
_exptl_crystal_F_000 430.00
_exptl_crystal_size_max 0.100
_exptl_crystal_size_mid 0.100
_exptl_crystal_size_min 0.100
_refine_diff_density_max 0.33
_refine_diff_density_min -0.38
_refine_ls_extinction_method none
_refine_ls_goodness_of_fit_ref 1.064
_refine_ls_hydrogen_treatment constr
_refine_ls_number_parameters 253
_refine_ls_number_reflns 3755
_refine_ls_number_restraints 0
_refine_ls_R_factor_all 0.0528
_refine_ls_R_factor_gt 0.0448
_refine_ls_shift/su_max 0.000
_refine_ls_structure_factor_coef Fsqd
_refine_ls_weighting_details 'w = 1/[\s^2^(Fo^2^)+(0.0525P)^2^+0.5157P] where P=(Fo^2^+2Fc^2^)/3'
_refine_ls_weighting_scheme calc
_refine_ls_wR_factor_gt 0.1117
_refine_ls_wR_factor_ref 0.1159
_reflns_Friedel_coverage 0.000
_reflns_number_gt 3267
_reflns_number_total 3755
_reflns_threshold_expression F^2^>2.0\s(F^2^)
_cod_data_source_file c7cc03127k2.cif
_cod_data_source_block iman-1
_cod_database_code 7120168

loop_
_space_group_symop_id
_space_group_symop_operation_xyz
1 +X,+Y,+Z
2 -X,-Y,-Z

loop_
_atom_site_label
_atom_site_type_symbol
_atom_site_fract_x
_atom_site_fract_y
_atom_site_fract_z
_atom_site_U_iso_or_equiv
_atom_site_adp_type
_atom_site_occupancy
_atom_site_site_symmetry_order
_atom_site_calc_flag
_atom_site_refinement_flags_posn
_atom_site_refinement_flags_adp
S1 S -0.15901(6) 0.25810(5) 0.09093(4) 0.02676(15) Uani 1 1 d . .
O1 O -0.07474(17) 0.24891(16) 0.00570(12) 0.0355(4) Uani 1 1 d . .
O2 O -0.26448(16) 0.13329(15) 0.08983(12) 0.0336(4) Uani 1 1 d . .
O3 O -0.16901(17) 0.39810(16) 0.46623(12) 0.0353(4) Uani 1 1 d . .
O4 O -0.13299(16) 0.52091(15) 0.33929(11) 0.0302(3) Uani 1 1 d . .
N1 N -0.03787(18) 0.29488(17) 0.20743(13) 0.0245(4) Uani 1 1 d . .
C1 C -0.0850(2) 0.2748(2) 0.30539(16) 0.0251(4) Uani 1 1 d . .
C2 C -0.1335(2) 0.4022(2) 0.37980(17) 0.0275(4) Uani 1 1 d . .
C3 C -0.1872(3) 0.6458(2) 0.40233(18) 0.0373(5) Uani 1 1 d . .
H3A H -0.1824 0.7266 0.3660 0.045 Uiso 1 1 calc R U
H3B H -0.2896 0.6144 0.4067 0.045 Uiso 1 1 calc R U
H3C H -0.1264 0.6811 0.4770 0.045 Uiso 1 1 calc R U
C4 C -0.0817(2) 0.1478(2) 0.33459(17) 0.0287(5) Uani 1 1 d . .
H4 H -0.1171 0.1442 0.3999 0.034 Uiso 1 1 calc R U
C5 C -0.0297(2) 0.0115(2) 0.27775(17) 0.0314(5) Uani 1 1 d . .
H5A H -0.0059 0.0228 0.2070 0.038 Uiso 1 1 calc R U
H5B H -0.1093 -0.0755 0.2608 0.038 Uiso 1 1 calc R U
C6 C 0.1076(2) -0.0166(2) 0.34974(18) 0.0319(5) Uani 1 1 d . .
H6A H 0.1878 0.0692 0.3642 0.038 Uiso 1 1 calc R U
H6B H 0.0844 -0.0229 0.4217 0.038 Uiso 1 1 calc R U
C7 C 0.1613(3) -0.1587(2) 0.2967(2) 0.0404(6) Uani 1 1 d . .
H7A H 0.1807 -0.1542 0.2234 0.048 Uiso 1 1 calc R U
H7B H 0.0826 -0.2451 0.2851 0.048 Uiso 1 1 calc R U
C8 C 0.3004(3) -0.1824(3) 0.3663(2) 0.0478(6) Uani 1 1 d . .
H8A H 0.3304 -0.2752 0.3286 0.057 Uiso 1 1 calc R U
H8B H 0.3794 -0.0983 0.3767 0.057 Uiso 1 1 calc R U
H8C H 0.2813 -0.1892 0.4385 0.057 Uiso 1 1 calc R U
C9 C 0.4729(2) 0.1771(2) 0.2905(2) 0.0354(5) Uani 1 1 d . .
H9 H 0.5548 0.1287 0.3055 0.042 Uiso 1 1 calc R U
C10 C 0.3726(2) 0.1227(2) 0.19143(18) 0.0319(5) Uani 1 1 d . .
H10 H 0.3862 0.0374 0.1381 0.038 Uiso 1 1 calc R U
C11 C 0.4541(2) 0.3019(2) 0.36787(19) 0.0343(5) Uani 1 1 d . .
H11 H 0.5231 0.3394 0.4359 0.041 Uiso 1 1 calc R U
C12 C 0.2531(2) 0.1919(2) 0.16991(17) 0.0285(5) Uani 1 1 d . .
H12 H 0.1838 0.1531 0.1021 0.034 Uiso 1 1 calc R U
C13 C 0.3344(2) 0.3724(2) 0.34619(17) 0.0300(5) Uani 1 1 d . .
H13 H 0.3217 0.4581 0.3996 0.036 Uiso 1 1 calc R U
C14 C 0.2329(2) 0.3186(2) 0.24698(16) 0.0247(4) Uani 1 1 d . .
C15 C 0.1034(2) 0.3953(2) 0.22314(18) 0.0281(5) Uani 1 1 d . .
H15A H 0.1093 0.4847 0.2853 0.034 Uiso 1 1 calc R U
H15B H 0.1072 0.4288 0.1556 0.034 Uiso 1 1 calc R U
C16 C -0.2495(2) 0.4136(2) 0.09576(16) 0.0254(4) Uani 1 1 d . .
C17 C -0.3827(2) 0.4143(2) 0.13079(17) 0.0299(5) Uani 1 1 d . .
H17 H -0.4296 0.3280 0.1459 0.036 Uiso 1 1 calc R U
C18 C -0.1812(2) 0.5394(2) 0.07276(16) 0.0275(4) Uani 1 1 d . .
H18 H -0.0903 0.5386 0.0483 0.033 Uiso 1 1 calc R U
C19 C -0.2469(2) 0.6656(2) 0.08576(16) 0.0301(5) Uani 1 1 d . .
H19 H -0.2006 0.7513 0.0696 0.036 Uiso 1 1 calc R U
C20 C -0.4467(2) 0.5415(2) 0.14351(17) 0.0319(5) Uani 1 1 d . .
H20 H -0.5381 0.5417 0.1673 0.038 Uiso 1 1 calc R U
C21 C -0.3797(2) 0.6694(2) 0.12213(17) 0.0301(5) Uani 1 1 d . .
C22 C -0.4482(3) 0.8079(2) 0.1382(2) 0.0412(6) Uani 1 1 d . .
H22A H -0.3859 0.8858 0.1192 0.049 Uiso 1 1 calc R U
H22B H -0.5462 0.7860 0.0903 0.049 Uiso 1 1 calc R U
H22C H -0.4572 0.8425 0.2156 0.049 Uiso 1 1 calc R U

loop_
_atom_site_aniso_label
_atom_site_aniso_U_11
_atom_site_aniso_U_22
_atom_site_aniso_U_33
_atom_site_aniso_U_23
_atom_site_aniso_U_13
_atom_site_aniso_U_12
S1 0.0321(3) 0.0221(2) 0.0252(3) 0.00692(19) 0.0019(2) 0.0053(2)
O1 0.0469(10) 0.0349(8) 0.0290(8) 0.0105(6) 0.0124(7) 0.0139(7)
O2 0.0361(9) 0.0229(7) 0.0365(8) 0.0084(6) -0.0036(7) -0.0007(6)
O3 0.0416(9) 0.0372(8) 0.0318(8) 0.0120(7) 0.0130(7) 0.0121(7)
O4 0.0400(9) 0.0251(7) 0.0271(7) 0.0080(6) 0.0058(6) 0.0111(6)
N1 0.0255(9) 0.0220(8) 0.0257(9) 0.0079(7) 0.0025(7) 0.0027(7)
C1 0.0231(10) 0.0252(10) 0.0259(10) 0.0079(8) 0.0010(8) 0.0032(8)
C2 0.0243(11) 0.0286(10) 0.0289(11) 0.0088(8) 0.0016(9) 0.0050(8)
C3 0.0494(14) 0.0294(11) 0.0336(12) 0.0052(9) 0.0076(11) 0.0166(10)
C4 0.0286(11) 0.0283(10) 0.0287(11) 0.0099(8) 0.0029(9) 0.0016(9)
C5 0.0381(13) 0.0225(10) 0.0331(11) 0.0096(8) 0.0049(10) 0.0019(9)
C6 0.0385(13) 0.0278(10) 0.0330(11) 0.0126(9) 0.0085(10) 0.0081(9)
C7 0.0462(15) 0.0288(11) 0.0515(15) 0.0161(10) 0.0142(12) 0.0099(10)
C8 0.0497(16) 0.0460(14) 0.0639(17) 0.0313(13) 0.0229(13) 0.0214(12)
C9 0.0263(12) 0.0328(11) 0.0528(14) 0.0200(10) 0.0093(10) 0.0084(9)
C10 0.0347(12) 0.0251(10) 0.0393(12) 0.0087(9) 0.0145(10) 0.0085(9)
C11 0.0276(12) 0.0367(12) 0.0372(12) 0.0137(10) -0.0009(9) 0.0019(9)
C12 0.0320(12) 0.0257(10) 0.0278(11) 0.0089(8) 0.0054(9) 0.0029(9)
C13 0.0320(12) 0.0252(10) 0.0315(11) 0.0056(8) 0.0079(9) 0.0019(9)
C14 0.0229(10) 0.0225(9) 0.0311(11) 0.0109(8) 0.0073(8) 0.0034(8)
C15 0.0281(11) 0.0217(10) 0.0352(11) 0.0097(8) 0.0060(9) 0.0036(8)
C16 0.0288(11) 0.0241(10) 0.0225(10) 0.0071(8) 0.0010(8) 0.0052(8)
C17 0.0296(12) 0.0289(11) 0.0300(11) 0.0111(9) 0.0015(9) -0.0001(9)
C18 0.0295(11) 0.0284(10) 0.0256(10) 0.0096(8) 0.0047(9) 0.0050(9)
C19 0.0371(12) 0.0256(10) 0.0273(11) 0.0101(8) 0.0030(9) 0.0026(9)
C20 0.0273(11) 0.0357(11) 0.0316(11) 0.0075(9) 0.0049(9) 0.0052(9)
C21 0.0338(12) 0.0278(10) 0.0256(10) 0.0048(8) -0.0002(9) 0.0065(9)
C22 0.0416(14) 0.0329(12) 0.0462(14) 0.0048(10) 0.0046(11) 0.0131(10)

loop_
_atom_type_symbol
_atom_type_description
_atom_type_scat_dispersion_real
_atom_type_scat_dispersion_imag
_atom_type_scat_source
C C 0.0181 0.0091
;
International Tables for Crystallography
(Vol. C, Tables 4.2.6.8 and 6.1.1.4)
;
H H 0.0000 0.0000
;
International Tables for Crystallography
(Vol. C, Table 6.1.1.4)
;
S S 0.3331 0.5567
;
International Tables for Crystallography
(Vol. C, Tables 4.2.6.8 and 6.1.1.4)
;
O O 0.0492 0.0322
;
International Tables for Crystallography
(Vol. C, Tables 4.2.6.8 and 6.1.1.4)
;
N N 0.0311 0.0180
;
International Tables for Crystallography
(Vol. C, Tables 4.2.6.8 and 6.1.1.4)
;

loop_
_geom_angle_atom_site_label_1
_geom_angle_atom_site_label_2
_geom_angle_atom_site_label_3
_geom_angle
O2 S1 O1 120.57(9)
O2 S1 N1 106.48(8)
O1 S1 N1 105.77(9)
O2 S1 C16 108.28(9)
O1 S1 C16 107.73(9)
N1 S1 C16 107.35(9)
C2 O4 C3 115.73(16)
C1 N1 C15 116.95(15)
C1 N1 S1 119.77(13)
C15 N1 S1 119.87(13)
C4 C1 N1 122.02(18)
C4 C1 C2 118.74(18)
N1 C1 C2 119.18(16)
O3 C2 O4 124.00(19)
O3 C2 C1 123.99(18)
O4 C2 C1 112.01(17)
O4 C3 H3A 109.5
O4 C3 H3B 109.5
H3A C3 H3B 109.5
O4 C3 H3C 109.5
H3A C3 H3C 109.5
H3B C3 H3C 109.5
C1 C4 C5 128.03(19)
C1 C4 H4 116.0
C5 C4 H4 116.0
C4 C5 C6 111.19(17)
C4 C5 H5A 109.4
C6 C5 H5A 109.4
C4 C5 H5B 109.4
C6 C5 H5B 109.4
H5A C5 H5B 108.0
C7 C6 C5 113.05(18)
C7 C6 H6A 109.0
C5 C6 H6A 109.0
C7 C6 H6B 109.0
C5 C6 H6B 109.0
H6A C6 H6B 107.8
C6 C7 C8 112.7(2)
C6 C7 H7A 109.1
C8 C7 H7A 109.1
C6 C7 H7B 109.1
C8 C7 H7B 109.1
H7A C7 H7B 107.8
C7 C8 H8A 109.5
C7 C8 H8B 109.5
H8A C8 H8B 109.5
C7 C8 H8C 109.5
H8A C8 H8C 109.5
H8B C8 H8C 109.5
C11 C9 C10 120.0(2)
C11 C9 H9 120.0
C10 C9 H9 120.0
C12 C10 C9 120.2(2)
C12 C10 H10 119.9
C9 C10 H10 119.9
C9 C11 C13 120.0(2)
C9 C11 H11 120.0
C13 C11 H11 120.0
C10 C12 C14 120.5(2)
C10 C12 H12 119.7
C14 C12 H12 119.7
C11 C13 C14 120.5(2)
C11 C13 H13 119.8
C14 C13 H13 119.8
C13 C14 C12 118.83(19)
C13 C14 C15 120.53(18)
C12 C14 C15 120.64(18)
N1 C15 C14 111.41(15)
N1 C15 H15A 109.3
C14 C15 H15A 109.3
N1 C15 H15B 109.3
C14 C15 H15B 109.3
H15A C15 H15B 108.0
C17 C16 C18 120.34(19)
C17 C16 S1 119.84(15)
C18 C16 S1 119.62(16)
C20 C17 C16 119.50(19)
C20 C17 H17 120.3
C16 C17 H17 120.3
C19 C18 C16 119.4(2)
C19 C18 H18 120.3
C16 C18 H18 120.3
C18 C19 C21 121.25(19)
C18 C19 H19 119.4
C21 C19 H19 119.4
C17 C20 C21 121.2(2)
C17 C20 H20 119.4
C21 C20 H20 119.4
C20 C21 C19 118.31(19)
C20 C21 C22 120.9(2)
C19 C21 C22 120.75(19)
C21 C22 H22A 109.5
C21 C22 H22B 109.5
H22A C22 H22B 109.5
C21 C22 H22C 109.5
H22A C22 H22C 109.5
H22B C22 H22C 109.5

loop_
_geom_bond_atom_site_label_1
_geom_bond_atom_site_label_2
_geom_bond_distance
S1 O2 1.4315(14)
S1 O1 1.4330(15)
S1 N1 1.6442(16)
S1 C16 1.762(2)
O3 C2 1.209(2)
O4 C2 1.336(2)
O4 C3 1.443(2)
N1 C1 1.436(2)
N1 C15 1.479(2)
C1 C4 1.334(3)
C1 C2 1.497(3)
C3 H3A 0.9800
C3 H3B 0.9800
C3 H3C 0.9800
C4 C5 1.483(3)
C4 H4 0.9500
C5 C6 1.537(3)
C5 H5A 0.9900
C5 H5B 0.9900
C6 C7 1.518(3)
C6 H6A 0.9900
C6 H6B 0.9900
C7 C8 1.519(3)
C7 H7A 0.9900
C7 H7B 0.9900
C8 H8A 0.9800
C8 H8B 0.9800
C8 H8C 0.9800
C9 C11 1.381(3)
C9 C10 1.383(3)
C9 H9 0.9500
C10 C12 1.377(3)
C10 H10 0.9500
C11 C13 1.387(3)
C11 H11 0.9500
C12 C14 1.397(3)
C12 H12 0.9500
C13 C14 1.388(3)
C13 H13 0.9500
C14 C15 1.504(3)
C15 H15A 0.9900
C15 H15B 0.9900
C16 C17 1.388(3)
C16 C18 1.390(3)
C17 C20 1.382(3)
C17 H17 0.9500
C18 C19 1.383(3)
C18 H18 0.9500
C19 C21 1.393(3)
C19 H19 0.9500
C20 C21 1.392(3)
C20 H20 0.9500
C21 C22 1.498(3)
C22 H22A 0.9800
C22 H22B 0.9800
C22 H22C 0.9800

loop_
_geom_torsion_atom_site_label_1
_geom_torsion_atom_site_label_2
_geom_torsion_atom_site_label_3
_geom_torsion_atom_site_label_4
_geom_torsion
O2 S1 N1 C1 -35.11(16)
O1 S1 N1 C1 -164.50(14)
C16 S1 N1 C1 80.69(15)
O2 S1 N1 C15 166.35(14)
O1 S1 N1 C15 36.96(16)
C16 S1 N1 C15 -77.86(16)
C15 N1 C1 C4 -107.9(2)
S1 N1 C1 C4 93.0(2)
C15 N1 C1 C2 69.5(2)
S1 N1 C1 C2 -89.65(19)
C3 O4 C2 O3 -3.7(3)
C3 O4 C2 C1 176.21(17)
C4 C1 C2 O3 0.7(3)
N1 C1 C2 O3 -176.76(19)
C4 C1 C2 O4 -179.20(18)
N1 C1 C2 O4 3.4(3)
N1 C1 C4 C5 1.3(3)
C2 C1 C4 C5 -176.07(19)
C1 C4 C5 C6 114.7(2)
C4 C5 C6 C7 177.70(17)
C5 C6 C7 C8 177.71(19)
C11 C9 C10 C12 -0.5(3)
C10 C9 C11 C13 0.1(3)
C9 C10 C12 C14 0.9(3)
C9 C11 C13 C14 -0.1(3)
C11 C13 C14 C12 0.4(3)
C11 C13 C14 C15 -179.72(18)
C10 C12 C14 C13 -0.8(3)
C10 C12 C14 C15 179.31(18)
C1 N1 C15 C14 79.1(2)
S1 N1 C15 C14 -121.77(16)
C13 C14 C15 N1 -118.5(2)
C12 C14 C15 N1 61.3(2)
O2 S1 C16 C17 19.40(19)
O1 S1 C16 C17 151.30(16)
N1 S1 C16 C17 -95.20(17)
O2 S1 C16 C18 -165.64(15)
O1 S1 C16 C18 -33.74(18)
N1 S1 C16 C18 79.76(17)
C18 C16 C17 C20 -0.5(3)
S1 C16 C17 C20 174.43(15)
C17 C16 C18 C19 0.4(3)
S1 C16 C18 C19 -174.55(15)
C16 C18 C19 C21 0.4(3)
C16 C17 C20 C21 -0.2(3)
C17 C20 C21 C19 1.0(3)
C17 C20 C21 C22 -178.8(2)
C18 C19 C21 C20 -1.1(3)
C18 C19 C21 C22 178.70(19)
